data_4129077
loop_
_publ_author_name
'Shi, Ping-Ping'
'Lu, Si-Qi'
'Song, Xian-Jiang'
'Chen, Xiao-Gang'
'Liao, Wei-Qiang'
'Li, Peng-Fei'
'Tang, Yuan-Yuan'
'Xiong, Ren-Gen'

_publ_section_title
;
 Two-dimensional Organic-Inorganic Perovskite Ferroelectric Semiconductor
 with the Fluorinated Aromatic Spacers.
;
_journal_name_full 'Journal of the American Chemical Society'
_journal_paper_doi 10.1021/jacs.9b10048
_journal_year 2019
_chemical_formula_moiety 'Cl4 Pb, 2(C7 H9 F N)'
_chemical_formula_sum 'C14 H18 Cl4 F2 N2 Pb'
_chemical_formula_weight 601.3
_space_group_crystal_system orthorhombic
_space_group_IT_number 62
_space_group_name_Hall '-P 2ac 2n'
_space_group_name_H-M_alt 'P n m a'
_atom_sites_solution_hydrogens geom
_audit_creation_method SHELXL-2014/7
_cell_angle_alpha 90
_cell_angle_beta 90
_cell_angle_gamma 90
_cell_formula_units_Z 4
_cell_length_a 7.7195(4)
_cell_length_b 34.730(3)
_cell_length_c 7.8130(6)
_cell_measurement_reflns_used 3886
_cell_measurement_temperature 300(2)
_cell_measurement_theta_max 30.7080
_cell_measurement_theta_min 3.6880
_cell_volume 2094.7(3)
_computing_structure_refinement 'SHELXL-2014/7 (Sheldrick, 2014)'
_diffrn_ambient_temperature 300(2)
_diffrn_measured_fraction_theta_full 0.918
_diffrn_measured_fraction_theta_max 0.722
_diffrn_measurement_device_type 'XtaLAB Synergy R, DW system, HyPix'
_diffrn_radiation_type MoK\a
_diffrn_radiation_wavelength 0.71073
_diffrn_reflns_av_R_equivalents 0.0985
_diffrn_reflns_av_unetI/netI 0.0735
_diffrn_reflns_Laue_measured_fraction_full 0.918
_diffrn_reflns_Laue_measured_fraction_max 0.722
_diffrn_reflns_limit_h_max 11
_diffrn_reflns_limit_h_min -10
_diffrn_reflns_limit_k_max 41
_diffrn_reflns_limit_k_min -49
_diffrn_reflns_limit_l_max 8
_diffrn_reflns_limit_l_min -11
_diffrn_reflns_number 6859
_diffrn_reflns_point_group_measured_fraction_full 0.918
_diffrn_reflns_point_group_measured_fraction_max 0.722
_diffrn_reflns_theta_full 25.242
_diffrn_reflns_theta_max 30.752
_diffrn_reflns_theta_min 3.520
_diffrn_source 'Rotating-anode X-ray tube'
_exptl_absorpt_coefficient_mu 8.579
_exptl_absorpt_correction_T_max 0.357
_exptl_absorpt_correction_T_min 0.088
_exptl_absorpt_correction_type multi-scan
_exptl_absorpt_process_details
;
CrysAlisPro 1.171.40.14e (Rigaku Oxford Diffraction, 2018)
Empirical absorption correction using spherical harmonics,
 implemented in SCALE3 ABSPACK scaling algorithm.
;
_exptl_crystal_colour colorless
_exptl_crystal_density_diffrn 1.907
_exptl_crystal_description sheet
_exptl_crystal_F_000 1136
_exptl_crystal_size_max 0.3
_exptl_crystal_size_mid 0.25
_exptl_crystal_size_min 0.12
_refine_diff_density_max 6.795
_refine_diff_density_min -3.167
_refine_diff_density_rms 0.419
_refine_ls_extinction_method none
_refine_ls_goodness_of_fit_ref 1.123
_refine_ls_hydrogen_treatment constr
_refine_ls_matrix_type full
_refine_ls_number_parameters 110
_refine_ls_number_reflns 3309
_refine_ls_number_restraints 0
_refine_ls_restrained_S_all 1.123
_refine_ls_R_factor_all 0.1291
_refine_ls_R_factor_gt 0.1031
_refine_ls_shift/su_max 0.001
_refine_ls_shift/su_mean 0.000
_refine_ls_structure_factor_coef Fsqd
_refine_ls_weighting_details 'w=1/[\s^2^(Fo^2^)+(0.1180P)^2^+103.1974P] where P=(Fo^2^+2Fc^2^)/3'
_refine_ls_weighting_scheme calc
_refine_ls_wR_factor_gt 0.2622
_refine_ls_wR_factor_ref 0.2844
_reflns_Friedel_coverage 0.000
_reflns_number_gt 1858
_reflns_number_total 3309
_reflns_threshold_expression 'I > 2\s(I)'
_cod_data_source_file ja9b10048_si_006.cif
_cod_data_source_block PMAN
_cod_database_code 4129077
_shelx_shelxl_version_number 2014/7
_shelx_space_group_comment
;
The symmetry employed for this shelxl refinement is uniquely defined
by the following loop, which should always be used as a source of
symmetry information in preference to the above space-group names.
They are only intended as comments.
;

loop_
_space_group_symop_operation_xyz
'x, y, z'
'-x+1/2, -y, z+1/2'
'-x, y+1/2, -z'
'x+1/2, -y+1/2, -z+1/2'
'-x, -y, -z'
'x-1/2, y, -z-1/2'
'x, -y-1/2, z'
'-x-1/2, y-1/2, z-1/2'

loop_
_atom_site_label
_atom_site_type_symbol
_atom_site_fract_x
_atom_site_fract_y
_atom_site_fract_z
_atom_site_U_iso_or_equiv
_atom_site_adp_type
_atom_site_occupancy
_atom_site_site_symmetry_order
_atom_site_calc_flag
_atom_site_refinement_flags_posn
_atom_site_refinement_flags_adp
_atom_site_refinement_flags_occupancy
C1 C 0.1631(8) 0.6138(3) -0.0211(8) 0.065(2) Uani 1 1 d . . .
C2 C 0.2908(11) 0.5950(2) -0.1132(13) 0.099(3) Uani 1 1 d . . .
H2 H 0.3570 0.6097 -0.1879 0.119 Uiso 1 1 calc R U .
C3 C 0.3270(13) 0.5575(3) -0.1042(14) 0.117(4) Uani 1 1 d . . .
H3 H 0.4053 0.5461 -0.1792 0.141 Uiso 1 1 calc R U .
C4 C 0.2499(19) 0.5377(3) 0.0114(12) 0.118(4) Uani 1 1 d . . .
C5 C 0.1148(15) 0.5513(3) 0.1119(15) 0.124(4) Uani 1 1 d . . .
H5 H 0.0536 0.5353 0.1855 0.149 Uiso 1 1 calc R U .
C6 C 0.0768(11) 0.5896(2) 0.0966(12) 0.093(3) Uani 1 1 d . . .
H6 H -0.0089 0.6001 0.1662 0.112 Uiso 1 1 calc R U .
C7 C 0.1213(7) 0.6542(2) -0.0358(8) 0.063(2) Uani 1 1 d . . .
H7A H 0.0015 0.6584 -0.0032 0.076 Uiso 1 1 calc R U .
H7B H 0.1351 0.6624 -0.1537 0.076 Uiso 1 1 calc R U .
Cl3 Cl -0.1667(2) 0.7500 0.6654(2) 0.0470(5) Uani 1 2 d S T P
Cl4 Cl 0.14374(16) 0.66793(4) 0.47901(16) 0.0440(3) Uani 1 1 d . . .
Cl6 Cl -0.02356(18) 0.7500 0.1932(2) 0.0404(4) Uani 1 2 d S T P
F1 F 0.2814(13) 0.4986(2) 0.0344(11) 0.182(4) Uani 1 1 d . . .
N1 N 0.2350(6) 0.67713(14) 0.0748(6) 0.0489(14) Uani 1 1 d . . .
H1A H 0.2383 0.6667 0.1787 0.073 Uiso 1 1 calc R U .
H1B H 0.1944 0.7011 0.0820 0.073 Uiso 1 1 calc R U .
H1C H 0.3413 0.6776 0.0307 0.073 Uiso 1 1 calc R U .
Pb1 Pb 0.16712(3) 0.7500 0.51086(3) 0.02970(6) Uani 1 2 d S T P

loop_
_atom_site_aniso_label
_atom_site_aniso_U_11
_atom_site_aniso_U_22
_atom_site_aniso_U_33
_atom_site_aniso_U_23
_atom_site_aniso_U_13
_atom_site_aniso_U_12
C1 0.046(3) 0.105(5) 0.045(3) -0.005(3) 0.001(2) 0.007(3)
C2 0.098(5) 0.061(4) 0.138(7) -0.030(4) 0.040(5) -0.013(4)
C3 0.138(8) 0.120(7) 0.094(7) -0.017(6) 0.029(6) -0.002(6)
C4 0.173(9) 0.067(5) 0.115(9) -0.027(4) -0.014(6) 0.039(6)
C5 0.172(8) 0.078(5) 0.122(7) 0.019(5) 0.051(6) -0.015(6)
C6 0.114(5) 0.074(5) 0.092(5) -0.003(4) 0.047(4) -0.004(4)
C7 0.039(2) 0.098(5) 0.053(3) 0.006(3) -0.016(2) -0.010(3)
Cl3 0.0432(8) 0.0650(11) 0.0329(8) 0.000 0.0107(6) 0.000
Cl4 0.0375(5) 0.0564(7) 0.0380(6) 0.0054(5) -0.0010(4) -0.0065(5)
Cl6 0.0281(6) 0.0587(9) 0.0345(8) 0.000 -0.0123(5) 0.000
F1 0.207(7) 0.062(3) 0.277(10) 0.019(4) -0.010(6) 0.025(4)
N1 0.052(2) 0.060(3) 0.035(2) 0.011(2) -0.0110(18) -0.009(2)
Pb1 0.02267(8) 0.04731(12) 0.01913(10) 0.000 -0.00015(7) 0.000

loop_
_atom_type_symbol
_atom_type_description
_atom_type_scat_dispersion_real
_atom_type_scat_dispersion_imag
_atom_type_scat_source
C C 0.0033 0.0016 'International Tables Vol C Tables 4.2.6.8 and 6.1.1.4'
H H 0.0000 0.0000 'International Tables Vol C Tables 4.2.6.8 and 6.1.1.4'
N N 0.0061 0.0033 'International Tables Vol C Tables 4.2.6.8 and 6.1.1.4'
F F 0.0171 0.0103 'International Tables Vol C Tables 4.2.6.8 and 6.1.1.4'
Cl Cl 0.1484 0.1585 'International Tables Vol C Tables 4.2.6.8 and 6.1.1.4'
Pb Pb -3.3944 10.1111 'International Tables Vol C Tables 4.2.6.8 and 6.1.1.4'

loop_
_geom_angle_atom_site_label_1
_geom_angle_atom_site_label_2
_geom_angle_atom_site_label_3
_geom_angle
_geom_angle_site_symmetry_1
_geom_angle_site_symmetry_3
C2 C1 C6 113.1(8) . .
C2 C1 C7 125.2(7) . .
C6 C1 C7 121.6(6) . .
C3 C2 C1 125.7(9) . .
C3 C2 H2 117.2 . .
C1 C2 H2 117.2 . .
C4 C3 C2 117.5(10) . .
C4 C3 H3 121.2 . .
C2 C3 H3 121.2 . .
C3 C4 C5 124.5(10) . .
C3 C4 F1 122.1(11) . .
C5 C4 F1 113.0(10) . .
C6 C5 C4 116.3(9) . .
C6 C5 H5 121.9 . .
C4 C5 H5 121.9 . .
C5 C6 C1 122.3(9) . .
C5 C6 H6 118.9 . .
C1 C6 H6 118.9 . .
C1 C7 N1 110.3(5) . .
C1 C7 H7A 109.6 . .
N1 C7 H7A 109.6 . .
C1 C7 H7B 109.6 . .
N1 C7 H7B 109.6 . .
H7A C7 H7B 108.1 . .
Pb1 Cl3 Pb1 141.99(7) 6_557 .
Pb1 Cl6 Pb1 154.41(6) 6_556 .
C7 N1 H1A 109.5 . .
C7 N1 H1B 109.5 . .
H1A N1 H1B 109.5 . .
C7 N1 H1C 109.5 . .
H1A N1 H1C 109.5 . .
H1B N1 H1C 109.5 . .
Cl3 Pb1 Cl3 91.79(2) 6_657 .
Cl3 Pb1 Cl4 96.08(3) 6_657 .
Cl3 Pb1 Cl4 88.84(3) . .
Cl3 Pb1 Cl4 96.08(3) 6_657 7_575
Cl3 Pb1 Cl4 88.84(3) . 7_575
Cl4 Pb1 Cl4 167.69(5) . 7_575
Cl3 Pb1 Cl6 96.85(5) 6_657 6_656
Cl3 Pb1 Cl6 171.36(5) . 6_656
Cl4 Pb1 Cl6 90.24(3) . 6_656
Cl4 Pb1 Cl6 90.24(3) 7_575 6_656
Cl3 Pb1 Cl6 176.21(5) 6_657 .
Cl3 Pb1 Cl6 84.42(5) . .
Cl4 Pb1 Cl6 83.87(3) . .
Cl4 Pb1 Cl6 83.87(3) 7_575 .
Cl6 Pb1 Cl6 86.938(16) 6_656 .

loop_
_geom_bond_atom_site_label_1
_geom_bond_atom_site_label_2
_geom_bond_distance
_geom_bond_site_symmetry_2
C1 C2 1.384(11) .
C1 C6 1.413(11) .
C1 C7 1.446(12) .
C2 C3 1.334(13) .
C2 H2 0.9300 .
C3 C4 1.281(15) .
C3 H3 0.9300 .
C4 C5 1.388(17) .
C4 F1 1.393(12) .
C5 C6 1.366(12) .
C5 H5 0.9300 .
C6 H6 0.9300 .
C7 N1 1.466(8) .
C7 H7A 0.9700 .
C7 H7B 0.9700 .
Cl3 Pb1 2.8364(18) 6_557
Cl3 Pb1 2.8457(17) .
Cl4 Pb1 2.8668(15) .
Cl6 Pb1 2.8713(15) 6_556
Cl6 Pb1 2.8852(16) .
N1 H1A 0.8900 .
N1 H1B 0.8900 .
N1 H1C 0.8900 .
Pb1 Cl3 2.8364(18) 6_657
Pb1 Cl4 2.8668(15) 7_575
Pb1 Cl6 2.8713(15) 6_656

loop_
_geom_hbond_atom_site_label_D
_geom_hbond_atom_site_label_H
_geom_hbond_atom_site_label_A
_geom_hbond_distance_DH
_geom_hbond_distance_HA
_geom_hbond_distance_DA
_geom_hbond_angle_DHA
_geom_hbond_site_symmetry_A
N1 H1C Cl4 0.89 2.36 3.199(5) 157.3 6_656
N1 H1B Cl6 0.89 2.54 3.353(5) 151.5 .
N1 H1B Cl3 0.89 2.79 3.240(5) 112.9 6_656
N1 H1A Cl4 0.89 2.46 3.252(5) 148.8 .
C7 H7B Cl4 0.97 2.88 3.824(7) 165.8 1_554
C7 H7A Cl4 0.97 2.79 3.744(6) 168.5 6_556
C7 H7A Cl4 0.97 2.79 3.744(6) 168.5 6_556
C7 H7B Cl4 0.97 2.88 3.824(7) 165.8 1_554
N1 H1A Cl4 0.89 2.46 3.252(5) 148.8 .
N1 H1B Cl3 0.89 2.79 3.240(5) 112.9 6_656
N1 H1B Cl6 0.89 2.54 3.353(5) 151.5 .
N1 H1C Cl4 0.89 2.36 3.199(5) 157.3 6_656

loop_
_geom_torsion_atom_site_label_1
_geom_torsion_atom_site_label_2
_geom_torsion_atom_site_label_3
_geom_torsion_atom_site_label_4
_geom_torsion
C6 C1 C2 C3 3.8(13)
C7 C1 C2 C3 -177.9(9)
C1 C2 C3 C4 -7.6(17)
C2 C3 C4 C5 9.3(18)
C2 C3 C4 F1 -178.5(10)
C3 C4 C5 C6 -7.4(18)
F1 C4 C5 C6 179.8(10)
C4 C5 C6 C1 3.3(15)
C2 C1 C6 C5 -1.7(12)
C7 C1 C6 C5 180.0(8)
C2 C1 C7 N1 -85.3(8)
C6 C1 C7 N1 92.8(8)
